data_4117654
loop_
_publ_author_name
'Rebekka S. Klausen'
'Jonathan R. Widawsky'
'Michael L. Steigerwald'
'Latha Venkataraman'
'Colin Nuckolls'

_publ_section_title
;
 Conductive Molecular Silicon
;
_journal_name_full 'Journal of the American Chemical Society'
_journal_page_first 4541
_journal_page_last 4544
_journal_paper_doi 10.1021/ja211677q
_journal_volume 134
_journal_year 2012
_chemical_formula_sum 'C18 H26 S2 Si2'
_chemical_formula_weight 362.69
_chemical_name_systematic
; 
 ? 
;
_space_group_IT_number 14
_symmetry_cell_setting monoclinic
_symmetry_space_group_name_Hall '-P 2ybc'
_symmetry_space_group_name_H-M 'P 1 21/c 1'
_atom_sites_solution_hydrogens geom
_atom_sites_solution_primary direct
_atom_sites_solution_secondary difmap
_audit_creation_method SHELXL-97
_cell_angle_alpha 90.00
_cell_angle_beta 92.240(3)
_cell_angle_gamma 90.00
_cell_formula_units_Z 2
_cell_length_a 9.5692(18)
_cell_length_b 13.611(3)
_cell_length_c 7.5604(14)
_cell_measurement_reflns_used 8013
_cell_measurement_temperature 150(2)
_cell_measurement_theta_max 32.14
_cell_measurement_theta_min 2.60
_cell_volume 984.0(3)
_computing_cell_refinement 'Bruker SAINT'
_computing_data_collection 'Bruker APEX2'
_computing_data_reduction 'Bruker SAINT'
_computing_molecular_graphics 'Bruker SHELXTL'
_computing_publication_material 'Bruker SHELXTL'
_computing_structure_refinement 'SHELXL-97 (Sheldrick, 2008)'
_computing_structure_solution 'SHELXS-97 (Sheldrick, 2008)'
_diffrn_ambient_temperature 150(2)
_diffrn_measured_fraction_theta_full 0.998
_diffrn_measured_fraction_theta_max 0.998
_diffrn_measurement_device_type 'Bruker APEX-II CCD'
_diffrn_measurement_method '\f and \w scans'
_diffrn_radiation_monochromator graphite
_diffrn_radiation_source 'fine-focus sealed tube'
_diffrn_radiation_type MoK\a
_diffrn_radiation_wavelength 0.71073
_diffrn_reflns_av_R_equivalents 0.0641
_diffrn_reflns_av_sigmaI/netI 0.0368
_diffrn_reflns_limit_h_max 13
_diffrn_reflns_limit_h_min -13
_diffrn_reflns_limit_k_max 19
_diffrn_reflns_limit_k_min -19
_diffrn_reflns_limit_l_max 10
_diffrn_reflns_limit_l_min -10
_diffrn_reflns_number 15402
_diffrn_reflns_theta_full 30.50
_diffrn_reflns_theta_max 30.50
_diffrn_reflns_theta_min 2.13
_exptl_absorpt_coefficient_mu 0.388
_exptl_absorpt_correction_T_max 0.9623
_exptl_absorpt_correction_T_min 0.8298
_exptl_absorpt_correction_type empirical
_exptl_absorpt_process_details SADABS
_exptl_crystal_colour COLORLESS
_exptl_crystal_density_diffrn 1.224
_exptl_crystal_description BLOCK
_exptl_crystal_F_000 388
_exptl_crystal_size_max 0.50
_exptl_crystal_size_mid 0.20
_exptl_crystal_size_min 0.10
_refine_diff_density_max 0.414
_refine_diff_density_min -0.200
_refine_diff_density_rms 0.059
_refine_ls_extinction_method none
_refine_ls_goodness_of_fit_ref 1.026
_refine_ls_hydrogen_treatment constr
_refine_ls_matrix_type full
_refine_ls_number_parameters 103
_refine_ls_number_reflns 3004
_refine_ls_number_restraints 0
_refine_ls_restrained_S_all 1.026
_refine_ls_R_factor_all 0.0481
_refine_ls_R_factor_gt 0.0342
_refine_ls_shift/su_max 0.001
_refine_ls_shift/su_mean 0.000
_refine_ls_structure_factor_coef Fsqd
_refine_ls_weighting_details 'calc w=1/[\s^2^(Fo^2^)+(0.0575P)^2^+0.0223P] where P=(Fo^2^+2Fc^2^)/3'
_refine_ls_weighting_scheme calc
_refine_ls_wR_factor_gt 0.0929
_refine_ls_wR_factor_ref 0.1007
_reflns_number_gt 2352
_reflns_number_total 3004
_reflns_threshold_expression >2sigma(I)
_cod_data_source_file ja211677q_si_002.cif
_cod_data_source_block rsk1s10
_cod_database_code 4117654

loop_
_symmetry_equiv_pos_as_xyz
'x, y, z'
'-x, y+1/2, -z+1/2'
'-x, -y, -z'
'x, -y-1/2, z-1/2'

loop_
_atom_site_label
_atom_site_type_symbol
_atom_site_fract_x
_atom_site_fract_y
_atom_site_fract_z
_atom_site_U_iso_or_equiv
_atom_site_adp_type
_atom_site_occupancy
_atom_site_symmetry_multiplicity
_atom_site_calc_flag
_atom_site_refinement_flags
Si Si 0.96343(3) 0.07916(2) 0.53757(4) 0.02343(11) Uani 1 1 d .
S S 0.37201(3) 0.13430(3) 0.10728(5) 0.03753(12) Uani 1 1 d .
C1 C 1.09755(14) 0.17163(11) 0.47483(18) 0.0337(3) Uani 1 1 d .
H1A H 1.0696 0.2369 0.5150 0.051 Uiso 1 1 calc R
H1B H 1.1049 0.1721 0.3459 0.051 Uiso 1 1 calc R
H1C H 1.1883 0.1543 0.5307 0.051 Uiso 1 1 calc R
C2 C 0.93510(15) 0.08680(10) 0.78111(17) 0.0326(3) Uani 1 1 d .
H2A H 0.8994 0.1521 0.8099 0.049 Uiso 1 1 calc R
H2B H 1.0239 0.0755 0.8468 0.049 Uiso 1 1 calc R
H2C H 0.8671 0.0368 0.8140 0.049 Uiso 1 1 calc R
C3 C 0.79384(12) 0.10499(9) 0.41304(16) 0.0233(2) Uani 1 1 d .
C4 C 0.66496(13) 0.10155(10) 0.49370(17) 0.0300(3) Uani 1 1 d .
H4A H 0.6634 0.0914 0.6179 0.036 Uiso 1 1 calc R
C5 C 0.53967(13) 0.11241(11) 0.39841(18) 0.0311(3) Uani 1 1 d .
H5A H 0.4541 0.1097 0.4580 0.037 Uiso 1 1 calc R
C6 C 0.53747(13) 0.12719(9) 0.21632(17) 0.0254(2) Uani 1 1 d .
C7 C 0.66408(14) 0.13410(10) 0.13302(17) 0.0297(3) Uani 1 1 d .
H7A H 0.6652 0.1467 0.0095 0.036 Uiso 1 1 calc R
C8 C 0.78897(13) 0.12260(10) 0.23071(17) 0.0297(3) Uani 1 1 d .
H8A H 0.8744 0.1269 0.1713 0.036 Uiso 1 1 calc R
C9 C 0.40966(16) 0.12931(11) -0.12262(19) 0.0384(3) Uani 1 1 d .
H9A H 0.3219 0.1264 -0.1937 0.058 Uiso 1 1 calc R
H9B H 0.4656 0.0707 -0.1454 0.058 Uiso 1 1 calc R
H9C H 0.4621 0.1881 -0.1547 0.058 Uiso 1 1 calc R

loop_
_atom_site_aniso_label
_atom_site_aniso_U_11
_atom_site_aniso_U_22
_atom_site_aniso_U_33
_atom_site_aniso_U_23
_atom_site_aniso_U_13
_atom_site_aniso_U_12
Si 0.02212(17) 0.02765(18) 0.02042(17) 0.00012(12) -0.00020(12) 0.00093(12)
S 0.02492(18) 0.0511(2) 0.0360(2) -0.00547(15) -0.00572(13) 0.00768(14)
C1 0.0293(7) 0.0359(7) 0.0358(7) 0.0029(6) -0.0021(5) -0.0041(5)
C2 0.0335(7) 0.0401(7) 0.0241(6) -0.0025(5) -0.0006(5) 0.0016(5)
C3 0.0233(6) 0.0236(5) 0.0230(6) -0.0002(4) 0.0008(4) 0.0017(4)
C4 0.0270(6) 0.0390(7) 0.0241(6) 0.0016(5) 0.0035(5) 0.0034(5)
C5 0.0237(6) 0.0415(7) 0.0286(6) 0.0000(6) 0.0045(5) 0.0044(5)
C6 0.0226(6) 0.0247(6) 0.0287(6) -0.0020(5) -0.0024(5) 0.0040(4)
C7 0.0280(6) 0.0378(7) 0.0231(6) 0.0033(5) 0.0002(5) 0.0012(5)
C8 0.0229(6) 0.0409(7) 0.0254(6) 0.0026(5) 0.0026(5) -0.0008(5)
C9 0.0404(8) 0.0411(8) 0.0328(7) 0.0022(6) -0.0095(6) -0.0030(6)

loop_
_atom_type_symbol
_atom_type_description
_atom_type_scat_dispersion_real
_atom_type_scat_dispersion_imag
_atom_type_scat_source
C C 0.0033 0.0016 'International Tables Vol C Tables 4.2.6.8 and 6.1.1.4'
H H 0.0000 0.0000 'International Tables Vol C Tables 4.2.6.8 and 6.1.1.4'
Si Si 0.0817 0.0704 'International Tables Vol C Tables 4.2.6.8 and 6.1.1.4'
S S 0.1246 0.1234 'International Tables Vol C Tables 4.2.6.8 and 6.1.1.4'

loop_
_geom_angle_atom_site_label_1
_geom_angle_atom_site_label_2
_geom_angle_atom_site_label_3
_geom_angle
_geom_angle_site_symmetry_3
C1 Si C2 109.79(6) .
C1 Si C3 109.56(6) .
C2 Si C3 109.08(6) .
C1 Si Si 110.05(5) 3_756
C2 Si Si 110.20(5) 3_756
C3 Si Si 108.13(4) 3_756
C6 S C9 103.97(7) .
C4 C3 C8 116.10(11) .
C4 C3 Si 122.35(9) .
C8 C3 Si 121.43(9) .
C5 C4 C3 122.08(12) .
C4 C5 C6 120.71(12) .
C7 C6 C5 118.59(11) .
C7 C6 S 124.63(10) .
C5 C6 S 116.77(10) .
C8 C7 C6 119.89(12) .
C7 C8 C3 122.57(12) .

loop_
_geom_bond_atom_site_label_1
_geom_bond_atom_site_label_2
_geom_bond_distance
_geom_bond_site_symmetry_2
Si C1 1.8719(14) .
Si C2 1.8744(14) .
Si C3 1.8773(12) .
Si Si 2.3426(8) 3_756
S C6 1.7589(13) .
S C9 1.7901(16) .
C3 C4 1.3978(17) .
C3 C8 1.3982(17) .
C4 C5 1.3823(18) .
C5 C6 1.3906(18) .
C6 C7 1.3903(18) .
C7 C8 1.3890(18) .
